data_4344189
loop_
_publ_author_name
'Barro, R.'
'Marsh, R.E.'
'Schaefer, W.P.'

_publ_section_title
;
 The Crystal Structure of a dimeric Cobalt Compound Containing a Chloro
 Bridge
;
_journal_name_full 'Inorganic Chemistry'
_journal_page_first 2131
_journal_page_last 2137
_journal_volume 9
_journal_year 1970
_chemical_formula_sum 'Cl5 Co2 H34 N9 O4'
_chemical_name_systematic '((N H3)4 Co (Cl (N H2)) Co (N H3)4) Cl4 (H2 O)4'
_space_group_IT_number 2
_symmetry_space_group_name_Hall '-P 1'
_symmetry_space_group_name_H-M 'P -1'
_cell_angle_alpha 107.02
_cell_angle_beta 90.52
_cell_angle_gamma 107.14
_cell_formula_units_Z 2
_cell_length_a 7.812
_cell_length_b 6.666
_cell_length_c 20.577
_cell_volume 973.762
_citation_journal_id_ASTM INOCAJ
_cod_data_source_file Barro_INOCAJ_1970_716.cif
_cod_data_source_block H34Cl5Co2N9O4
_cod_original_cell_volume 973.7625
_cod_original_formula_sum 'H34 Cl5 Co2 N9 O4'
_cod_database_code 4344189

loop_
_symmetry_equiv_pos_as_xyz
x,y,z
-x,-y,-z

loop_
_atom_site_label
_atom_site_type_symbol
_atom_site_fract_x
_atom_site_fract_y
_atom_site_fract_z
_atom_site_occupancy
_atom_site_U_iso_or_equiv
H11 H+1 -0.314 -0.184 0.295 1 0.0
H18 H+1 -0.089 0.145 0.346 1 0.0
H6 H+1 0.3 0.442 0.31 1 0.0
N1 N-3 0.2674 0.0571 0.335 1 0.0
H3 H+1 0.312 0.155 0.327 1 0.0
H8 H+1 -0.273 0.447 0.358 1 0.0
Co1 Co+3 0.0072 0.0087 0.3273 1 0.0
H14 H+1 0.071 0.254 0.377 1 0.0
O3 O-2 0.6731 0.3649 0.1223 1 0.0
H13 H+1 0.071 -0.246 0.377 1 0.0
H22 H+1 0.069 0.736 0.448 1 0.0
N6 N-3 -0.0177 0.2846 0.3729 1 0.0
N8 N-3 0.0437 0.7479 0.4128 1 0.0
N2 N-3 0.2674 0.5571 0.335 1 0.0
H1 H+1 0.317 0.054 0.376 1 0.0
H19 H+1 0.124 0.37 0.41 1 0.0
H20 H+1 0.124 0.87 0.41 1 0.0
H29 H+1 0.636 0.395 0.161 1 0.0
H21 H+1 0.069 0.236 0.448 1 0.0
Cl4 Cl-1 0.6299 0.8593 0.2833 1 0.0
Cl1 Cl-1 0.034 0.2782 0.2747 0.5 0.0
H27 H+1 0.648 0.284 0.476 1 0.0
H30 H+1 0.636 0.895 0.161 1 0.0
H7 H+1 -0.273 -0.053 0.358 1 0.0
H25 H+1 0.662 0.456 0.454 1 0.0
N5 N-3 -0.0177 -0.2154 0.3729 1 0.0
N3 N-3 -0.2527 -0.046 0.3264 1 0.0
O2 O-2 0.7031 0.8394 0.4525 1 0.0
H10 H+1 -0.304 0.541 0.32 1 0.0
H16 H+1 -0.05 0.317 0.403 1 0.0
Cl6 Cl-1 0.3115 0.639 0.0139 1 0.0
H23 H+1 -0.05 0.278 0.429 1 0.0
N10 N-3 0.025 0.6638 0.2635 0.5 0.0
H4 H+1 0.312 0.655 0.327 1 0.0
N9 N-3 0.025 0.1638 0.2635 0.5 0.0
H2 H+1 0.317 0.554 0.376 1 0.0
H28 H+1 0.648 0.784 0.476 1 0.0
H12 H+1 -0.314 0.316 0.295 1 0.0
N7 N-3 0.0437 0.2479 0.4128 1 0.0
H17 H+1 -0.089 -0.355 0.346 1 0.0
Cl5 Cl-1 0.3115 0.139 0.0139 1 0.0
H32 H+1 0.69 0.803 0.097 1 0.0
H5 H+1 0.3 -0.058 0.31 1 0.0
H26 H+1 0.662 0.956 0.454 1 0.0
Co2 Co+3 0.0072 0.5087 0.3273 1 0.0
Cl2 Cl-1 0.034 0.7782 0.2747 0.5 0.0
H31 H+1 0.69 0.303 0.097 1 0.0
O1 O-2 0.7031 0.3394 0.4525 1 0.0
N4 N-3 -0.2527 0.454 0.3264 1 0.0
Cl3 Cl-1 0.6299 0.3593 0.2833 1 0.0
O4 O-2 0.6731 0.8649 0.1223 1 0.0
H9 H+1 -0.304 0.041 0.32 1 0.0
H15 H+1 -0.05 -0.183 0.403 1 0.0
H24 H+1 -0.05 0.778 0.429 1 0.0
